data_7225782
loop_
_publ_author_name
'Alyapyshev, Mikhail'
'Ashina, Julia'
'Dar'in, Dmitry'
'Kenf, Ekaterina V.'
'Kirsanov, Dmitry'
'Tkachenko, Lyudmila I.'
'Legin, Andrey'
'Starova, Galina L.'
'Babain, Vasiliy'

_publ_section_title
;
 1,10-phenanthroline-2,9-dicarboxamides as ligands for separation and
 sensing of hazardous metals
;
_journal_name_full 'RSC Adv.'
_journal_paper_doi 10.1039/C6RA08946A
_journal_year 2016
_chemical_formula_moiety 'C68 H68 Cu N8 O4, C H2 Cl2, N O3'
_chemical_formula_sum 'C69 H70 Cl2 Cu N9 O7'
_chemical_formula_weight 1271.78
_chemical_name_systematic
;
 ? 
;
_space_group_crystal_system monoclinic
_space_group_IT_number 14
_space_group_name_Hall '-P 2yn'
_space_group_name_H-M_alt 'P 1 21/n 1'
_symmetry_space_group_name_Hall '-P 2yn'
_symmetry_space_group_name_H-M 'P 1 21/n 1'
_atom_sites_solution_hydrogens geom
_atom_sites_solution_primary direct
_atom_sites_solution_secondary difmap
_audit_creation_date 2015-06-03
_audit_creation_method
;
  Olex2 1.2-ac2
  (compiled 2012.03.27 svn.r2268, GUI svn.r4156)
;
_audit_update_record
;
2015-06-03 deposited with the CCDC.
2016-06-29 downloaded from the CCDC.
;
_cell_angle_alpha 90.00
_cell_angle_beta 113.374(7)
_cell_angle_gamma 90.00
_cell_formula_units_Z 4
_cell_length_a 18.4291(11)
_cell_length_b 19.787(2)
_cell_length_c 20.0080(12)
_cell_measurement_reflns_used 14410
_cell_measurement_temperature 100(2)
_cell_measurement_theta_max 28.2750
_cell_measurement_theta_min 3.4020
_cell_volume 6697.3(10)
_computing_cell_refinement
;
CrysAlisPro, Agilent Technologies,
Version 1.171.36.32 (release 02-08-2013 CrysAlis171 .NET)
(compiled Aug  2 2013,16:46:58)
;
_computing_data_collection
;
CrysAlisPro, Agilent Technologies,
Version 1.171.36.32 (release 02-08-2013 CrysAlis171 .NET)
(compiled Aug  2 2013,16:46:58)
;
_computing_data_reduction
;
CrysAlisPro, Agilent Technologies,
Version 1.171.36.32 (release 02-08-2013 CrysAlis171 .NET)
(compiled Aug  2 2013,16:46:58)
;
_computing_molecular_graphics
;
O. V. Dolomanov, L. J. Bourhis, R. J. Gildea, J. A. K. Howard and H. Puschmann,
OLEX2: a complete structure solution, refinement and analysis program.
J. Appl. Cryst. (2009). 42, 339-341.
;
_computing_publication_material
;
O. V. Dolomanov, L. J. Bourhis, R. J. Gildea, J. A. K. Howard and H. Puschmann,
OLEX2: a complete structure solution, refinement and analysis program.
J. Appl. Cryst. (2009). 42, 339-341.
;
_computing_structure_refinement
;
SHELXL, G.M. Sheldrick, Acta Cryst.
(2008). A64, 112-122
;
_computing_structure_solution
;
SHELXS, G.M. Sheldrick, Acta Cryst.
(2008). A64, 112-122
;
_diffrn_ambient_temperature 100(2)
_diffrn_detector_area_resol_mean 10.3829
_diffrn_measured_fraction_theta_full 0.9990
_diffrn_measured_fraction_theta_max 0.9990
_diffrn_measurement_details
;
  1 omega   68.00  116.00   1.0000   60.0000
omega____ theta____ kappa____ phi______ frames
    -       29.8811  178.0000   60.0000 48

  2 omega    3.00   86.00   1.0000   60.0000
omega____ theta____ kappa____ phi______ frames
    -       29.8811   38.0000 -150.0000 83

  3 omega   34.00  116.00   1.0000   60.0000
omega____ theta____ kappa____ phi______ frames
    -       29.8811 -178.0000  -30.0000 82

  4 omega  -40.00   -4.00   1.0000   60.0000
omega____ theta____ kappa____ phi______ frames
    -       29.8811  -57.0000   30.0000 36

  5 omega   37.00   62.00   1.0000   60.0000
omega____ theta____ kappa____ phi______ frames
    -       29.8811  178.0000   60.0000 25

  6 omega -102.00  -56.00   1.0000   60.0000
omega____ theta____ kappa____ phi______ frames
    -      -28.0061  178.0000  -60.0000 46

  7 omega  -16.00   46.00   1.0000   60.0000
omega____ theta____ kappa____ phi______ frames
    -      -28.0061   38.0000  -60.0000 62

  8 omega  -36.00   55.00   1.0000   60.0000
omega____ theta____ kappa____ phi______ frames
    -       29.8811  -19.0000  120.0000 91

  9 omega   22.00   50.00   1.0000   60.0000
omega____ theta____ kappa____ phi______ frames
    -       29.8811  -99.0000  120.0000 28

 10 omega   76.00  102.00   1.0000   60.0000
omega____ theta____ kappa____ phi______ frames
    -       29.8811   57.0000   60.0000 26
;
_diffrn_measurement_device_type 'SuperNova, Dual, Cu at zero, Atlas'
_diffrn_measurement_method '\w scans'
_diffrn_orient_matrix_UB_11 -0.0288598000
_diffrn_orient_matrix_UB_12 -0.0195523000
_diffrn_orient_matrix_UB_13 -0.0275464000
_diffrn_orient_matrix_UB_21 -0.0303562000
_diffrn_orient_matrix_UB_22 0.0174406000
_diffrn_orient_matrix_UB_23 0.0062032000
_diffrn_orient_matrix_UB_31 -0.0013919000
_diffrn_orient_matrix_UB_32 0.0244998000
_diffrn_orient_matrix_UB_33 -0.0263813000
_diffrn_radiation_monochromator mirror
_diffrn_radiation_type 'Mo K\a'
_diffrn_radiation_wavelength 0.7107
_diffrn_reflns_av_R_equivalents 0.0655
_diffrn_reflns_av_unetI/netI 0.0651
_diffrn_reflns_limit_h_max 23
_diffrn_reflns_limit_h_min -23
_diffrn_reflns_limit_k_max 25
_diffrn_reflns_limit_k_min -25
_diffrn_reflns_limit_l_max 25
_diffrn_reflns_limit_l_min -25
_diffrn_reflns_number 75935
_diffrn_reflns_theta_full 27.50
_diffrn_reflns_theta_max 27.50
_diffrn_reflns_theta_min 2.91
_diffrn_source 'SuperNova (Mo) X-ray Source'
_exptl_absorpt_coefficient_mu 0.464
_exptl_absorpt_correction_T_max 1.00000
_exptl_absorpt_correction_T_min 0.75674
_exptl_absorpt_correction_type multi-scan
_exptl_absorpt_process_details
;
CrysAlisPro, Agilent Technologies,
Version 1.171.36.32 (release 02-08-2013 CrysAlis171 .NET)
(compiled Aug  2 2013,16:46:58)
Empirical absorption correction using spherical harmonics,
 implemented in SCALE3 ABSPACK scaling algorithm.
;
_exptl_crystal_colour colorless
_exptl_crystal_density_diffrn 1.261
_exptl_crystal_density_method 'not measured'
_exptl_crystal_description prizm
_exptl_crystal_F_000 2664
_exptl_crystal_size_max 0.34
_exptl_crystal_size_mid 0.24
_exptl_crystal_size_min 0.16
_refine_diff_density_max 1.407
_refine_diff_density_min -1.422
_refine_diff_density_rms 0.091
_refine_ls_extinction_method none
_refine_ls_goodness_of_fit_ref 1.068
_refine_ls_hydrogen_treatment mixed
_refine_ls_matrix_type full
_refine_ls_number_parameters 797
_refine_ls_number_reflns 15354
_refine_ls_number_restraints 6
_refine_ls_restrained_S_all 1.070
_refine_ls_R_factor_all 0.0927
_refine_ls_R_factor_gt 0.0676
_refine_ls_shift/su_max 0.001
_refine_ls_shift/su_mean 0.000
_refine_ls_structure_factor_coef Fsqd
_refine_ls_weighting_details 'calc w=1/[\s^2^(Fo^2^)+(0.1100P)^2^+3.2227P] where P=(Fo^2^+2Fc^2^)/3'
_refine_ls_weighting_scheme calc
_refine_ls_wR_factor_gt 0.1895
_refine_ls_wR_factor_ref 0.2102
_reflns_number_gt 10827
_reflns_number_total 15354
_reflns_threshold_expression >2sigma(I)
_cod_data_source_file c6ra08946a2.cif
_cod_data_source_block dvdcunew
_cod_original_cell_volume 6697.4(10)
_cod_database_code 7225782
_chemical_oxdiff_formula 'cu1 c34 h34 n8 o8'
_reflns_odcompleteness_completeness 99.90
_reflns_odcompleteness_iscentric 1
_reflns_odcompleteness_theta 35.02

loop_
_space_group_symop_id
_space_group_symop_operation_xyz
1 'x, y, z'
2 '-x+1/2, y+1/2, -z+1/2'
3 '-x, -y, -z'
4 'x-1/2, -y-1/2, z-1/2'

loop_
_atom_site_label
_atom_site_type_symbol
_atom_site_fract_x
_atom_site_fract_y
_atom_site_fract_z
_atom_site_U_iso_or_equiv
_atom_site_adp_type
_atom_site_occupancy
_atom_site_symmetry_multiplicity
_atom_site_calc_flag
_atom_site_refinement_flags
_atom_site_disorder_assembly
_atom_site_disorder_group
Cu1 Cu 0.74876(2) 0.508672(19) 0.48466(2) 0.02234(12) Uani 1 1 d . . .
O1 O 0.82781(13) 0.61153(11) 0.54812(12) 0.0258(5) Uani 1 1 d . . .
N2 N 0.66400(15) 0.42645(13) 0.48263(13) 0.0224(5) Uani 1 1 d . . .
C7 C 0.56717(18) 0.40551(17) 0.53424(16) 0.0232(6) Uani 1 1 d . . .
O2A O 0.66847(15) 0.55606(12) 0.39307(12) 0.0311(5) Uani 1 1 d . A .
C4 C 0.60060(18) 0.53619(17) 0.59756(15) 0.0230(6) Uani 1 1 d . . .
O2 O 0.68471(18) 0.38686(13) 0.35304(14) 0.0415(7) Uani 1 1 d . . .
C3 C 0.61841(19) 0.60220(17) 0.62520(16) 0.0249(7) Uani 1 1 d . . .
H3 H 0.5938 0.6198 0.6539 0.030 Uiso 1 1 calc R . .
C19 C 0.63101(19) 0.72924(17) 0.45565(16) 0.0247(6) Uani 1 1 d . . .
H19 H 0.6343 0.6904 0.4308 0.030 Uiso 1 1 calc R . .
C5 C 0.54172(19) 0.49407(17) 0.60673(17) 0.0266(7) Uani 1 1 d . . .
H5 H 0.5143 0.5098 0.6338 0.032 Uiso 1 1 calc R . .
O1A O 0.77054(13) 0.42325(12) 0.64699(12) 0.0284(5) Uani 1 1 d . . .
N3A N 0.86037(17) 0.49823(14) 0.72082(14) 0.0256(6) Uani 1 1 d . . .
C8 C 0.54943(19) 0.34214(17) 0.49848(18) 0.0274(7) Uani 1 1 d . . .
H8 H 0.5106 0.3145 0.5027 0.033 Uiso 1 1 calc R . .
C11 C 0.62479(17) 0.44539(16) 0.52415(15) 0.0200(6) Uani 1 1 d . . .
N1 N 0.69730(15) 0.54866(13) 0.54487(13) 0.0205(5) Uani 1 1 d . . .
C18 C 0.5607(2) 0.76576(18) 0.43241(18) 0.0300(7) Uani 1 1 d . . .
H18 H 0.5168 0.7504 0.3930 0.036 Uiso 1 1 calc R . .
C12 C 0.64239(18) 0.51130(15) 0.55706(15) 0.0199(6) Uani 1 1 d . . .
C14 C 0.69579(19) 0.75063(16) 0.51558(16) 0.0238(6) Uani 1 1 d . . .
C14A C 0.9377(2) 0.52850(17) 0.74953(17) 0.0267(7) Uani 1 1 d . . .
N3 N 0.76914(16) 0.71443(13) 0.53831(14) 0.0238(5) Uani 1 1 d . . .
C10 C 0.6471(2) 0.36540(16) 0.45091(17) 0.0257(7) Uani 1 1 d . . .
C1 C 0.71069(18) 0.61234(15) 0.56819(15) 0.0212(6) Uani 1 1 d . . .
N2A N 0.79679(18) 0.49455(13) 0.41646(16) 0.0280(6) Uani 1 1 d . . .
C26 C 0.7844(2) 0.27941(18) 0.54686(19) 0.0312(7) Uani 1 1 d . . .
H26 H 0.7981 0.3249 0.5498 0.037 Uiso 1 1 calc R . .
N1A N 0.85511(16) 0.45739(13) 0.55438(15) 0.0247(6) Uani 1 1 d . . .
N4 N 0.72709(18) 0.28801(15) 0.41415(15) 0.0315(6) Uani 1 1 d . . .
C9A C 0.8030(3) 0.51611(19) 0.3023(2) 0.0384(9) Uani 1 1 d . . .
H9A H 0.7805 0.5346 0.2558 0.046 Uiso 1 1 calc R . .
C6 C 0.52559(19) 0.43156(18) 0.57639(16) 0.0269(7) Uani 1 1 d . . .
H6 H 0.4871 0.4052 0.5829 0.032 Uiso 1 1 calc R . .
C9 C 0.5901(2) 0.32190(17) 0.45750(18) 0.0298(7) Uani 1 1 d . . .
H9 H 0.5800 0.2801 0.4344 0.036 Uiso 1 1 calc R . .
C2 C 0.67205(19) 0.64084(17) 0.61007(16) 0.0247(6) Uani 1 1 d . . .
H2 H 0.6828 0.6850 0.6271 0.030 Uiso 1 1 calc R . .
C13A C 0.83403(19) 0.45258(16) 0.66604(17) 0.0252(6) Uani 1 1 d . . .
C7A C 0.9111(2) 0.45751(18) 0.3970(2) 0.0358(9) Uani 1 1 d . . .
C33A C 0.5512(2) 0.5880(2) 0.26416(19) 0.0407(9) Uani 1 1 d . . .
H33A H 0.5402 0.5746 0.3059 0.049 Uiso 1 1 calc R . .
H33B H 0.5091 0.5705 0.2208 0.049 Uiso 1 1 calc R . .
C24 C 0.6887(2) 0.34843(18) 0.40188(18) 0.0297(7) Uani 1 1 d . . .
C25A C 0.6333(3) 0.5374(2) 0.2042(2) 0.0466(7) Uani 1 1 d . . .
C1A C 0.88527(19) 0.43894(16) 0.62420(18) 0.0263(7) Uani 1 1 d . . .
C22A C 0.8091(2) 0.5147(2) 0.75995(19) 0.0346(8) Uani 1 1 d . . .
H22A H 0.7554 0.5006 0.7307 0.042 Uiso 1 1 calc R . .
H22B H 0.8088 0.5633 0.7666 0.042 Uiso 1 1 calc R . .
C13 C 0.77314(18) 0.64669(16) 0.54946(16) 0.0222(6) Uani 1 1 d . . .
C19A C 1.0010(2) 0.49471(18) 0.80081(18) 0.0314(7) Uani 1 1 d . . .
H19A H 0.9949 0.4508 0.8142 0.038 Uiso 1 1 calc R . .
C17A C 1.0840(3) 0.5936(2) 0.8145(2) 0.0502(6) Uani 1 1 d . . .
C27 C 0.8033(2) 0.2422(2) 0.6102(2) 0.0383(9) Uani 1 1 d . . .
H27 H 0.8276 0.2635 0.6551 0.046 Uiso 1 1 calc R . .
C18A C 1.0742(2) 0.5270(2) 0.83233(19) 0.0359(8) Uani 1 1 d . . .
H18A H 1.1172 0.5037 0.8657 0.043 Uiso 1 1 calc R . .
N4A N 0.62692(19) 0.55770(16) 0.27057(15) 0.0342(7) Uani 1 1 d . A .
C16A C 1.0195(2) 0.62671(18) 0.76346(18) 0.0327(8) Uani 1 1 d . . .
H16A H 1.0250 0.6710 0.7507 0.039 Uiso 1 1 calc R . .
C25 C 0.7453(2) 0.24965(18) 0.47897(19) 0.0320(8) Uani 1 1 d . . .
C11A C 0.8678(2) 0.46513(17) 0.44083(19) 0.0302(7) Uani 1 1 d . . .
C17 C 0.5556(3) 0.8251(3) 0.4677(3) 0.0643(8) Uani 1 1 d . . .
C2A C 0.9563(2) 0.40212(18) 0.6560(2) 0.0339(8) Uani 1 1 d . . .
H2A H 0.9740 0.3882 0.7043 0.041 Uiso 1 1 calc R . .
C22 C 0.8358(2) 0.74744(17) 0.52680(18) 0.0298(7) Uani 1 1 d . . .
H22C H 0.8185 0.7910 0.5039 0.036 Uiso 1 1 calc R . .
H22D H 0.8505 0.7199 0.4940 0.036 Uiso 1 1 calc R . .
C15 C 0.6913(2) 0.8100(2) 0.5500(2) 0.0409(9) Uani 1 1 d . . .
H15 H 0.7352 0.8256 0.5894 0.049 Uiso 1 1 calc R . .
C8A C 0.8761(3) 0.4865(2) 0.3267(2) 0.0436(10) Uani 1 1 d . . .
H8A H 0.9034 0.4855 0.2963 0.052 Uiso 1 1 calc R . .
C31 C 0.8076(4) 0.1327(2) 0.6766(3) 0.0704(17) Uani 1 1 d D . .
H31A H 0.7596 0.1203 0.6826 0.085 Uiso 1 1 calc R . .
H31B H 0.8389 0.1608 0.7176 0.085 Uiso 1 1 calc R . .
C15A C 0.9466(2) 0.59472(18) 0.73105(17) 0.0294(7) Uani 1 1 d . . .
H15A H 0.9038 0.6177 0.6970 0.035 Uiso 1 1 calc R . .
C12A C 0.8987(2) 0.44254(16) 0.51498(19) 0.0282(7) Uani 1 1 d . . .
C33 C 0.7623(2) 0.2651(2) 0.3631(2) 0.0397(9) Uani 1 1 d . . .
H33C H 0.7386 0.2902 0.3180 0.048 Uiso 1 1 calc R . .
H33D H 0.7501 0.2176 0.3522 0.048 Uiso 1 1 calc R . .
C29 C 0.7484(3) 0.1443(2) 0.5399(3) 0.0527(12) Uani 1 1 d . . .
H29 H 0.7368 0.0983 0.5369 0.063 Uiso 1 1 calc R . .
C30 C 0.7268(3) 0.1810(2) 0.4756(2) 0.0433(9) Uani 1 1 d . . .
H30 H 0.7003 0.1600 0.4308 0.052 Uiso 1 1 calc R . .
C29A C 0.6504(9) 0.5632(7) 0.0951(8) 0.057(3) Uani 0.747(8) 1 d P A 1
H29A H 0.6576 0.5948 0.0638 0.069 Uiso 0.747(8) 1 calc PR A 1
C34 C 0.8502(3) 0.2745(2) 0.3933(2) 0.0447(10) Uani 1 1 d . . .
H34A H 0.8706 0.2562 0.3599 0.067 Uiso 1 1 calc R . .
H34B H 0.8738 0.2515 0.4392 0.067 Uiso 1 1 calc R . .
H34C H 0.8624 0.3218 0.4002 0.067 Uiso 1 1 calc R . .
C6A C 0.9857(2) 0.42404(19) 0.4269(2) 0.0414(10) Uani 1 1 d . . .
H6A H 1.0154 0.4190 0.3990 0.050 Uiso 1 1 calc R . .
C5A C 1.0135(2) 0.39958(19) 0.4957(2) 0.0416(10) Uani 1 1 d . . .
H5A H 1.0612 0.3763 0.5136 0.050 Uiso 1 1 calc R . .
C34A C 0.5511(3) 0.6643(3) 0.2600(2) 0.0516(11) Uani 1 1 d . . .
H34D H 0.5563 0.6780 0.2161 0.077 Uiso 1 1 calc R . .
H34E H 0.5946 0.6819 0.3013 0.077 Uiso 1 1 calc R . .
H34F H 0.5024 0.6815 0.2600 0.077 Uiso 1 1 calc R . .
C20 C 0.4786(3) 0.8637(3) 0.4407(2) 0.0643(8) Uani 1 1 d D . .
H20A H 0.4765 0.8918 0.4002 0.077 Uiso 1 1 calc R . .
H20B H 0.4357 0.8314 0.4219 0.077 Uiso 1 1 calc R . .
C28A C 0.6458(4) 0.4946(4) 0.0762(3) 0.0454(16) Uani 0.747(8) 1 d PD A 1
C16 C 0.6219(3) 0.8461(2) 0.5259(2) 0.0510(12) Uani 1 1 d . . .
H16 H 0.6196 0.8860 0.5496 0.061 Uiso 1 1 calc R . .
C28 C 0.7860(3) 0.1728(2) 0.6075(2) 0.0468(10) Uani 1 1 d . . .
C10A C 0.7623(2) 0.51812(17) 0.34879(19) 0.0298(7) Uani 1 1 d . A .
C23 C 0.9071(2) 0.7572(2) 0.5966(2) 0.0400(9) Uani 1 1 d . . .
H23A H 0.9477 0.7799 0.5866 0.060 Uiso 1 1 calc R . .
H23B H 0.9262 0.7140 0.6183 0.060 Uiso 1 1 calc R . .
H23C H 0.8928 0.7840 0.6295 0.060 Uiso 1 1 calc R . .
C27A C 0.6363(4) 0.4483(3) 0.1222(3) 0.0402(14) Uani 0.747(8) 1 d P A 1
H27A H 0.6319 0.4028 0.1093 0.048 Uiso 0.747(8) 1 calc PR A 1
C21A C 1.1931(3) 0.6607(2) 0.7970(2) 0.0502(6) Uani 1 1 d . . .
H21A H 1.1950 0.6282 0.7620 0.075 Uiso 1 1 calc R . .
H21B H 1.2450 0.6789 0.8232 0.075 Uiso 1 1 calc R . .
H21C H 1.1575 0.6965 0.7722 0.075 Uiso 1 1 calc R . .
C30A C 0.6446(3) 0.5861(2) 0.1588(2) 0.0466(7) Uani 1 1 d . A .
H30A H 0.6482 0.6318 0.1705 0.056 Uiso 0.747(8) 1 calc PR A 1
H30B H 0.6599 0.6290 0.1782 0.056 Uiso 0.253(8) 1 calc PR A 2
C20A C 1.1647(3) 0.6268(2) 0.8492(2) 0.0502(6) Uani 1 1 d . . .
H20C H 1.1629 0.6602 0.8840 0.060 Uiso 1 1 calc R . .
H20D H 1.2030 0.5927 0.8760 0.060 Uiso 1 1 calc R . .
C23A C 0.8369(2) 0.4805(2) 0.83326(19) 0.0423(9) Uani 1 1 d . . .
H23D H 0.8384 0.4325 0.8270 0.063 Uiso 1 1 calc R . .
H23E H 0.8012 0.4909 0.8560 0.063 Uiso 1 1 calc R . .
H23F H 0.8889 0.4965 0.8634 0.063 Uiso 1 1 calc R . .
C3A C 0.9992(2) 0.38703(19) 0.6158(2) 0.0381(8) Uani 1 1 d . . .
H3A H 1.0462 0.3629 0.6364 0.046 Uiso 1 1 calc R . .
C4A C 0.9710(2) 0.40860(18) 0.5420(2) 0.0335(8) Uani 1 1 d . . .
C32A C 0.5733(4) 0.4479(4) -0.0501(3) 0.072(2) Uani 0.747(8) 1 d PD A 1
H32A H 0.5811 0.4301 -0.0915 0.108 Uiso 0.747(8) 1 calc PR A 1
H32B H 0.5360 0.4844 -0.0655 0.108 Uiso 0.747(8) 1 calc PR A 1
H32C H 0.5535 0.4129 -0.0287 0.108 Uiso 0.747(8) 1 calc PR A 1
C31A C 0.6519(4) 0.4738(4) 0.0058(3) 0.060(2) Uani 0.747(8) 1 d PD A 1
H31C H 0.6915 0.4387 0.0159 0.072 Uiso 0.747(8) 1 calc PR A 1
H31D H 0.6689 0.5123 -0.0144 0.072 Uiso 0.747(8) 1 calc PR A 1
C26A C 0.6331(4) 0.4672(3) 0.1883(3) 0.0361(13) Uani 0.747(8) 1 d P A 1
H26A H 0.6308 0.4348 0.2211 0.043 Uiso 0.747(8) 1 calc PR A 1
C21 C 0.4637(3) 0.9082(3) 0.4950(2) 0.0643(8) Uani 1 1 d D . .
H21D H 0.4094 0.9223 0.4754 0.096 Uiso 1 1 calc R . .
H21E H 0.4973 0.9472 0.5051 0.096 Uiso 1 1 calc R . .
H21F H 0.4749 0.8834 0.5393 0.096 Uiso 1 1 calc R . .
Cl1 Cl 0.33631(6) 0.62102(5) 0.23909(5) 0.0415(2) Uani 1 1 d . . .
O4 O 0.5978(2) 0.83597(18) 0.7238(2) 0.0767(12) Uani 1 1 d . . .
O3 O 0.4813(2) 0.81209(18) 0.6511(2) 0.0683(10) Uani 1 1 d . . .
N5 N 0.5545(2) 0.79768(16) 0.67922(18) 0.0403(7) Uani 1 1 d . . .
O5 O 0.5818(2) 0.74917(17) 0.6585(2) 0.0649(9) Uani 1 1 d . . .
Cl2 Cl 0.33403(7) 0.76423(6) 0.27073(6) 0.0510(3) Uani 1 1 d . . .
C24A C 0.6817(2) 0.54582(16) 0.33678(18) 0.0303(7) Uani 1 1 d . . .
C35 C 0.2916(3) 0.6848(2) 0.2726(2) 0.0442(9) Uani 1 1 d . . .
H35A H 0.2353 0.6864 0.2429 0.053 Uiso 1 1 calc R . .
H35B H 0.2987 0.6741 0.3221 0.053 Uiso 1 1 calc R . .
C32 C 0.8543(4) 0.0684(3) 0.6773(3) 0.0826(19) Uani 1 1 d D . .
H32D H 0.8263 0.0426 0.6340 0.124 Uiso 1 1 calc R . .
H32E H 0.8605 0.0418 0.7193 0.124 Uiso 1 1 calc R . .
H32F H 0.9055 0.0805 0.6790 0.124 Uiso 1 1 calc R . .
C28B C 0.6119(17) 0.5180(11) 0.0586(10) 0.060(4) Uani 0.253(8) 1 d PD A 2
C26B C 0.6007(15) 0.4834(12) 0.1729(11) 0.0466(7) Uani 0.253(8) 1 d P A 2
H26B H 0.5834 0.4525 0.1984 0.056 Uiso 0.253(8) 1 calc PR A 2
C31B C 0.6004(13) 0.4974(9) -0.0182(9) 0.060(4) Uani 0.253(8) 1 d PD A 2
H31E H 0.5986 0.5374 -0.0468 0.072 Uiso 0.253(8) 1 calc PR A 2
H31F H 0.5505 0.4737 -0.0412 0.072 Uiso 0.253(8) 1 calc PR A 2
C27B C 0.5896(14) 0.4683(10) 0.1003(9) 0.0466(7) Uani 0.253(8) 1 d P A 2
H27B H 0.5682 0.4270 0.0795 0.056 Uiso 0.253(8) 1 calc PR A 2
C29B C 0.635(3) 0.576(2) 0.089(3) 0.0466(7) Uani 0.253(8) 1 d P A 2
H29B H 0.6457 0.6108 0.0626 0.056 Uiso 0.253(8) 1 calc PR A 2
C32B C 0.6684(13) 0.4515(10) -0.0161(12) 0.060(4) Uani 0.253(8) 1 d PD A 2
H32G H 0.6644 0.4438 -0.0648 0.090 Uiso 0.253(8) 1 calc PR A 2
H32H H 0.6653 0.4090 0.0059 0.090 Uiso 0.253(8) 1 calc PR A 2
H32I H 0.7180 0.4728 0.0119 0.090 Uiso 0.253(8) 1 calc PR A 2

loop_
_atom_site_aniso_label
_atom_site_aniso_U_11
_atom_site_aniso_U_22
_atom_site_aniso_U_33
_atom_site_aniso_U_23
_atom_site_aniso_U_13
_atom_site_aniso_U_12
Cu1 0.0235(2) 0.0238(2) 0.0261(2) -0.00220(15) 0.01668(17) -0.00161(15)
O1 0.0234(12) 0.0238(11) 0.0333(11) -0.0004(9) 0.0146(10) 0.0026(9)
N2 0.0204(13) 0.0257(13) 0.0233(12) -0.0012(10) 0.0111(11) -0.0015(10)
C7 0.0167(15) 0.0315(16) 0.0215(13) 0.0066(12) 0.0076(12) 0.0013(12)
O2A 0.0395(14) 0.0333(13) 0.0286(11) 0.0004(10) 0.0222(11) -0.0031(11)
C4 0.0181(15) 0.0337(17) 0.0187(13) 0.0048(12) 0.0088(12) 0.0051(12)
O2 0.0649(19) 0.0300(13) 0.0424(14) -0.0078(11) 0.0350(14) -0.0099(12)
C3 0.0225(16) 0.0349(17) 0.0185(13) 0.0022(12) 0.0096(12) 0.0070(13)
C19 0.0254(17) 0.0272(16) 0.0225(14) 0.0006(12) 0.0106(13) -0.0007(13)
C5 0.0199(16) 0.0403(19) 0.0240(15) 0.0062(13) 0.0134(13) 0.0049(13)
O1A 0.0199(12) 0.0344(13) 0.0297(11) 0.0032(10) 0.0085(9) 0.0009(9)
N3A 0.0240(14) 0.0295(14) 0.0258(13) 0.0030(11) 0.0125(11) 0.0017(11)
C8 0.0184(16) 0.0288(16) 0.0348(16) 0.0072(14) 0.0102(14) -0.0015(12)
C11 0.0153(14) 0.0255(15) 0.0178(12) 0.0021(11) 0.0053(11) 0.0008(11)
N1 0.0172(13) 0.0252(13) 0.0192(11) 0.0004(10) 0.0074(10) 0.0018(10)
C18 0.0297(18) 0.0341(18) 0.0257(15) 0.0028(14) 0.0104(14) 0.0030(14)
C12 0.0168(15) 0.0260(15) 0.0172(13) 0.0034(11) 0.0070(11) 0.0018(11)
C14 0.0236(16) 0.0219(15) 0.0238(14) 0.0001(12) 0.0072(13) 0.0035(12)
C14A 0.0253(17) 0.0291(16) 0.0283(15) -0.0036(13) 0.0132(14) -0.0025(13)
N3 0.0210(14) 0.0233(13) 0.0275(13) 0.0004(11) 0.0099(11) 0.0022(10)
C10 0.0256(17) 0.0255(15) 0.0284(15) -0.0037(13) 0.0132(14) -0.0029(13)
C1 0.0191(15) 0.0244(15) 0.0188(13) 0.0002(11) 0.0060(12) 0.0022(12)
N2A 0.0337(16) 0.0233(13) 0.0376(15) -0.0049(11) 0.0255(14) -0.0060(11)
C26 0.0341(19) 0.0280(17) 0.0371(18) -0.0033(14) 0.0201(16) -0.0033(14)
N1A 0.0224(14) 0.0207(13) 0.0375(14) -0.0052(11) 0.0188(12) -0.0027(10)
N4 0.0342(17) 0.0330(15) 0.0330(14) -0.0113(12) 0.0194(13) -0.0045(13)
C9A 0.053(3) 0.0352(19) 0.042(2) -0.0122(16) 0.035(2) -0.0125(17)
C6 0.0186(16) 0.0392(18) 0.0251(14) 0.0081(14) 0.0110(13) 0.0036(13)
C9 0.0285(18) 0.0283(16) 0.0339(17) -0.0023(14) 0.0137(15) -0.0030(14)
C2 0.0247(17) 0.0269(16) 0.0212(14) -0.0007(12) 0.0077(13) 0.0036(13)
C13A 0.0209(16) 0.0269(16) 0.0267(15) 0.0066(13) 0.0082(13) 0.0044(12)
C7A 0.040(2) 0.0275(17) 0.056(2) -0.0189(16) 0.0355(19) -0.0141(15)
C33A 0.035(2) 0.063(3) 0.0247(16) 0.0007(17) 0.0128(15) -0.0084(19)
C24 0.0341(19) 0.0310(17) 0.0300(16) -0.0094(14) 0.0192(15) -0.0130(14)
C25A 0.0608(19) 0.0538(17) 0.0346(13) -0.0043(12) 0.0290(14) -0.0176(14)
C1A 0.0201(16) 0.0236(15) 0.0374(17) -0.0041(13) 0.0140(14) -0.0021(12)
C22A 0.0312(19) 0.047(2) 0.0299(17) 0.0013(15) 0.0165(15) 0.0022(16)
C13 0.0214(16) 0.0235(15) 0.0206(13) -0.0034(12) 0.0071(12) 0.0004(12)
C19A 0.0303(19) 0.0315(18) 0.0306(16) 0.0014(14) 0.0102(15) 0.0026(14)
C17A 0.0415(14) 0.0555(15) 0.0547(14) -0.0079(12) 0.0203(12) -0.0124(12)
C27 0.047(2) 0.039(2) 0.0388(19) 0.0008(16) 0.0272(18) 0.0037(17)
C18A 0.0276(19) 0.046(2) 0.0345(18) 0.0009(16) 0.0131(15) 0.0048(16)
N4A 0.0449(19) 0.0382(16) 0.0266(14) -0.0032(12) 0.0217(14) -0.0109(14)
C16A 0.037(2) 0.0326(18) 0.0316(17) -0.0024(14) 0.0167(16) -0.0046(15)
C25 0.0323(19) 0.0322(18) 0.0401(18) -0.0039(15) 0.0235(16) -0.0017(14)
C11A 0.0323(19) 0.0255(16) 0.0434(19) -0.0134(14) 0.0261(16) -0.0102(14)
C17 0.0516(17) 0.084(2) 0.0497(14) -0.0067(14) 0.0117(13) 0.0319(15)
C2A 0.0243(18) 0.0320(18) 0.0441(19) -0.0053(15) 0.0121(15) 0.0031(14)
C22 0.0280(18) 0.0255(16) 0.0356(17) 0.0063(14) 0.0124(15) 0.0013(13)
C15 0.038(2) 0.039(2) 0.0331(18) -0.0127(16) 0.0010(16) 0.0097(17)
C8A 0.063(3) 0.036(2) 0.058(2) -0.0184(18) 0.052(2) -0.0203(19)
C31 0.132(5) 0.045(3) 0.060(3) 0.014(2) 0.066(3) 0.010(3)
C15A 0.0326(19) 0.0311(17) 0.0262(15) 0.0000(13) 0.0137(14) 0.0034(14)
C12A 0.0278(18) 0.0220(15) 0.0440(18) -0.0116(14) 0.0239(16) -0.0078(13)
C33 0.048(2) 0.042(2) 0.0390(19) -0.0155(16) 0.0275(18) -0.0065(18)
C29 0.081(3) 0.033(2) 0.064(3) -0.003(2) 0.049(3) -0.009(2)
C30 0.051(3) 0.039(2) 0.050(2) -0.0130(18) 0.030(2) -0.0123(18)
C29A 0.077(9) 0.070(8) 0.036(4) 0.005(4) 0.035(5) -0.010(5)
C34 0.050(3) 0.041(2) 0.059(2) -0.0117(19) 0.039(2) -0.0077(18)
C6A 0.044(2) 0.0337(19) 0.067(3) -0.0186(18) 0.043(2) -0.0128(16)
C5A 0.029(2) 0.0300(19) 0.078(3) -0.0166(19) 0.034(2) -0.0068(15)
C34A 0.041(2) 0.070(3) 0.043(2) 0.012(2) 0.0156(19) 0.004(2)
C20 0.0516(17) 0.084(2) 0.0497(14) -0.0067(14) 0.0117(13) 0.0319(15)
C28A 0.055(4) 0.058(4) 0.033(3) -0.006(3) 0.028(3) -0.008(3)
C16 0.054(3) 0.049(2) 0.0354(19) -0.0156(18) 0.0029(19) 0.024(2)
C28 0.075(3) 0.036(2) 0.050(2) 0.0016(18) 0.046(2) 0.002(2)
C10A 0.041(2) 0.0234(16) 0.0348(17) -0.0061(13) 0.0260(16) -0.0092(14)
C23 0.037(2) 0.042(2) 0.0403(19) -0.0009(17) 0.0147(17) -0.0114(17)
C27A 0.037(3) 0.051(3) 0.033(2) -0.007(2) 0.014(2) -0.004(3)
C21A 0.0415(14) 0.0555(15) 0.0547(14) -0.0079(12) 0.0203(12) -0.0124(12)
C30A 0.0608(19) 0.0538(17) 0.0346(13) -0.0043(12) 0.0290(14) -0.0176(14)
C20A 0.0415(14) 0.0555(15) 0.0547(14) -0.0079(12) 0.0203(12) -0.0124(12)
C23A 0.034(2) 0.065(3) 0.0275(17) 0.0031(17) 0.0111(16) -0.0080(19)
C3A 0.0251(19) 0.0317(18) 0.058(2) -0.0095(17) 0.0169(17) -0.0009(14)
C4A 0.0273(18) 0.0305(17) 0.050(2) -0.0135(16) 0.0233(17) -0.0058(14)
C32A 0.091(6) 0.086(6) 0.038(3) -0.018(3) 0.025(4) -0.005(4)
C31A 0.063(5) 0.092(6) 0.035(3) -0.011(3) 0.030(3) 0.011(4)
C26A 0.038(3) 0.043(3) 0.031(3) -0.001(2) 0.017(2) -0.002(2)
C21 0.0516(17) 0.084(2) 0.0497(14) -0.0067(14) 0.0117(13) 0.0319(15)
Cl1 0.0323(5) 0.0430(5) 0.0479(5) 0.0091(4) 0.0145(4) 0.0027(4)
O4 0.064(2) 0.058(2) 0.085(3) -0.0427(19) 0.005(2) 0.0004(18)
O3 0.043(2) 0.065(2) 0.077(2) -0.0220(18) 0.0027(17) 0.0099(16)
N5 0.0376(19) 0.0351(17) 0.0428(17) -0.0139(14) 0.0102(15) 0.0017(14)
O5 0.063(2) 0.0532(19) 0.089(2) -0.0296(18) 0.043(2) 0.0006(16)
Cl2 0.0475(6) 0.0447(6) 0.0629(6) -0.0018(5) 0.0241(5) -0.0103(5)
C24A 0.041(2) 0.0223(16) 0.0349(17) -0.0049(13) 0.0233(16) -0.0106(14)
C35 0.043(2) 0.044(2) 0.053(2) 0.0039(19) 0.026(2) -0.0051(18)
C32 0.136(6) 0.057(3) 0.073(3) 0.025(3) 0.060(4) 0.028(4)
C28B 0.090(11) 0.043(7) 0.064(8) 0.018(5) 0.048(8) 0.028(6)
C26B 0.0608(19) 0.0538(17) 0.0346(13) -0.0043(12) 0.0290(14) -0.0176(14)
C31B 0.090(11) 0.043(7) 0.064(8) 0.018(5) 0.048(8) 0.028(6)
C27B 0.0608(19) 0.0538(17) 0.0346(13) -0.0043(12) 0.0290(14) -0.0176(14)
C29B 0.0608(19) 0.0538(17) 0.0346(13) -0.0043(12) 0.0290(14) -0.0176(14)
C32B 0.090(11) 0.043(7) 0.064(8) 0.018(5) 0.048(8) 0.028(6)

loop_
_atom_type_symbol
_atom_type_description
_atom_type_scat_dispersion_real
_atom_type_scat_dispersion_imag
_atom_type_scat_source
C C 0.0033 0.0016 'International Tables Vol C Tables 4.2.6.8 and 6.1.1.4'
H H 0.0000 0.0000 'International Tables Vol C Tables 4.2.6.8 and 6.1.1.4'
N N 0.0061 0.0033 'International Tables Vol C Tables 4.2.6.8 and 6.1.1.4'
O O 0.0106 0.0060 'International Tables Vol C Tables 4.2.6.8 and 6.1.1.4'
Cu Cu 0.3201 1.2651 'International Tables Vol C Tables 4.2.6.8 and 6.1.1.4'
Cl Cl 0.1484 0.1585 'International Tables Vol C Tables 4.2.6.8 and 6.1.1.4'

loop_
_geom_angle_atom_site_label_1
_geom_angle_atom_site_label_2
_geom_angle_atom_site_label_3
_geom_angle
O2A Cu1 N2 93.70(9)
O2A Cu1 N1A 159.10(9)
N1 Cu1 N2 78.57(10)
N1 Cu1 O2A 90.63(9)
N1 Cu1 N1A 109.13(10)
N2A Cu1 N2 113.31(10)
N2A Cu1 O2A 78.79(11)
N2A Cu1 N1 164.34(11)
N2A Cu1 N1A 80.46(12)
N1A Cu1 N2 96.78(10)
C11 N2 Cu1 109.00(19)
C10 N2 Cu1 133.6(2)
C10 N2 C11 117.4(3)
C8 C7 C6 122.9(3)
C11 C7 C8 117.5(3)
C11 C7 C6 119.5(3)
C24A O2A Cu1 113.3(2)
C3 C4 C5 124.0(3)
C3 C4 C12 117.1(3)
C12 C4 C5 118.9(3)
C4 C3 H3 119.8
C2 C3 C4 120.4(3)
C2 C3 H3 119.8
C18 C19 H19 120.0
C14 C19 H19 120.0
C14 C19 C18 120.0(3)
C4 C5 H5 119.5
C6 C5 C4 120.9(3)
C6 C5 H5 119.5
C14A N3A C22A 115.8(3)
C13A N3A C14A 125.6(3)
C13A N3A C22A 118.4(3)
C7 C8 H8 120.4
C9 C8 C7 119.3(3)
C9 C8 H8 120.4
N2 C11 C7 123.6(3)
N2 C11 C12 117.0(3)
C7 C11 C12 119.4(3)
C12 N1 Cu1 117.9(2)
C1 N1 Cu1 121.8(2)
C1 N1 C12 120.1(3)
C19 C18 H18 119.7
C17 C18 C19 120.6(4)
C17 C18 H18 119.7
C4 C12 C11 120.3(3)
N1 C12 C4 122.1(3)
N1 C12 C11 117.5(3)
C19 C14 N3 120.2(3)
C19 C14 C15 119.5(3)
C15 C14 N3 120.1(3)
C19A C14A N3A 120.4(3)
C19A C14A C15A 120.0(3)
C15A C14A N3A 119.3(3)
C14 N3 C22 117.6(3)
C13 N3 C14 121.9(3)
C13 N3 C22 117.7(3)
N2 C10 C9 123.3(3)
N2 C10 C24 115.3(3)
C9 C10 C24 121.3(3)
N1 C1 C2 121.2(3)
N1 C1 C13 113.2(3)
C2 C1 C13 125.5(3)
C11A N2A Cu1 117.8(2)
C10A N2A Cu1 120.3(2)
C10A N2A C11A 121.8(3)
C27 C26 H26 119.6
C27 C26 C25 120.9(3)
C25 C26 H26 119.6
C1A N1A Cu1 134.5(2)
C1A N1A C12A 116.8(3)
C12A N1A Cu1 108.7(2)
C24 N4 C25 123.4(3)
C24 N4 C33 118.9(3)
C25 N4 C33 117.1(3)
C8A C9A H9A 120.5
C8A C9A C10A 118.9(4)
C10A C9A H9A 120.5
C7 C6 H6 119.5
C5 C6 C7 121.0(3)
C5 C6 H6 119.5
C8 C9 C10 118.9(3)
C8 C9 H9 120.5
C10 C9 H9 120.5
C3 C2 C1 118.9(3)
C3 C2 H2 120.5
C1 C2 H2 120.5
O1A C13A N3A 124.1(3)
O1A C13A C1A 118.2(3)
N3A C13A C1A 117.7(3)
C11A C7A C8A 115.3(4)
C11A C7A C6A 118.6(4)
C8A C7A C6A 126.1(3)
H33A C33A H33B 107.8
N4A C33A H33A 109.0
N4A C33A H33B 109.0
N4A C33A C34A 112.9(3)
C34A C33A H33A 109.0
C34A C33A H33B 109.0
O2 C24 C10 120.0(3)
O2 C24 N4 123.8(3)
N4 C24 C10 116.2(3)
C30A C25A N4A 119.8(4)
C30A C25A C26A 121.2(4)
C26A C25A N4A 118.9(4)
C26B C25A N4A 119.8(9)
C26B C25A C30A 115.3(9)
C26B C25A C26A 26.6(11)
N1A C1A C13A 116.0(3)
N1A C1A C2A 122.7(3)
C2A C1A C13A 120.9(3)
N3A C22A H22A 109.2
N3A C22A H22B 109.2
N3A C22A C23A 111.9(3)
H22A C22A H22B 107.9
C23A C22A H22A 109.2
C23A C22A H22B 109.2
O1 C13 N3 123.1(3)
O1 C13 C1 117.5(3)
N3 C13 C1 119.3(3)
C14A C19A H19A 120.2
C14A C19A C18A 119.6(3)
C18A C19A H19A 120.2
C18A C17A C20A 119.6(4)
C16A C17A C18A 118.4(4)
C16A C17A C20A 122.0(4)
C26 C27 H27 119.6
C26 C27 C28 120.8(4)
C28 C27 H27 119.6
C19A C18A H18A 119.5
C17A C18A C19A 121.0(4)
C17A C18A H18A 119.5
C25A N4A C33A 117.0(3)
C24A N4A C33A 118.4(3)
C24A N4A C25A 124.3(3)
C17A C16A H16A 119.5
C17A C16A C15A 121.0(4)
C15A C16A H16A 119.5
C26 C25 N4 120.5(3)
C26 C25 C30 118.8(3)
C30 C25 N4 120.7(3)
N2A C11A C7A 122.4(3)
N2A C11A C12A 116.2(3)
C7A C11A C12A 121.4(3)
C18 C17 C20 119.3(4)
C16 C17 C18 117.9(4)
C16 C17 C20 122.8(4)
C1A C2A H2A 120.1
C3A C2A C1A 119.8(4)
C3A C2A H2A 120.1
N3 C22 H22C 109.1
N3 C22 H22D 109.1
N3 C22 C23 112.5(3)
H22C C22 H22D 107.8
C23 C22 H22C 109.1
C23 C22 H22D 109.1
C14 C15 H15 120.1
C16 C15 C14 119.9(3)
C16 C15 H15 120.1
C9A C8A C7A 121.6(3)
C9A C8A H8A 119.2
C7A C8A H8A 119.2
H31A C31 H31B 107.8
C28 C31 H31A 109.0
C28 C31 H31B 109.0
C28 C31 C32 112.9(4)
C32 C31 H31A 109.0
C32 C31 H31B 109.0
C14A C15A C16A 120.0(3)
C14A C15A H15A 120.0
C16A C15A H15A 120.0
N1A C12A C11A 116.7(3)
N1A C12A C4A 124.9(3)
C4A C12A C11A 118.4(3)
N4 C33 H33C 109.1
N4 C33 H33D 109.1
N4 C33 C34 112.6(3)
H33C C33 H33D 107.8
C34 C33 H33C 109.1
C34 C33 H33D 109.1
C30 C29 H29 118.5
C28 C29 H29 118.5
C28 C29 C30 122.9(4)
C25 C30 H30 120.4
C29 C30 C25 119.2(4)
C29 C30 H30 120.4
C28A C29A H29A 118.6
C30A C29A H29A 118.6
C30A C29A C28A 122.8(11)
C33 C34 H34A 109.5
C33 C34 H34B 109.5
C33 C34 H34C 109.5
H34A C34 H34B 109.5
H34A C34 H34C 109.5
H34B C34 H34C 109.5
C7A C6A H6A 119.8
C5A C6A C7A 120.3(3)
C5A C6A H6A 119.8
C6A C5A H5A 119.1
C6A C5A C4A 121.8(4)
C4A C5A H5A 119.1
C33A C34A H34D 109.5
C33A C34A H34E 109.5
C33A C34A H34F 109.5
H34D C34A H34E 109.5
H34D C34A H34F 109.5
H34E C34A H34F 109.5
C17 C20 H20A 108.1
C17 C20 H20B 108.1
H20A C20 H20B 107.3
C21 C20 C17 116.9(4)
C21 C20 H20A 108.1
C21 C20 H20B 108.1
C29A C28A C31A 119.7(8)
C27A C28A C29A 118.8(7)
C27A C28A C31A 121.5(6)
C17 C16 C15 122.0(4)
C17 C16 H16 119.0
C15 C16 H16 119.0
C27 C28 C31 120.4(4)
C29 C28 C27 117.3(4)
C29 C28 C31 122.3(4)
N2A C10A C9A 119.9(4)
N2A C10A C24A 109.3(3)
C9A C10A C24A 130.8(3)
C22 C23 H23A 109.5
C22 C23 H23B 109.5
C22 C23 H23C 109.5
H23A C23 H23B 109.5
H23A C23 H23C 109.5
H23B C23 H23C 109.5
C28A C27A H27A 119.2
C28A C27A C26A 121.6(5)
C26A C27A H27A 119.2
H21A C21A H21B 109.5
H21A C21A H21C 109.5
H21B C21A H21C 109.5
C20A C21A H21A 109.5
C20A C21A H21B 109.5
C20A C21A H21C 109.5
C25A C30A C29A 117.1(7)
C25A C30A H30A 121.5
C25A C30A H30B 117.3
C29A C30A H30A 121.5
C29A C30A H30B 123.8
H30A C30A H30B 13.3
C29B C30A C25A 125(2)
C29B C30A C29A 15(2)
C29B C30A H30A 111.7
C29B C30A H30B 117.3
C17A C20A H20C 108.5
C17A C20A H20D 108.5
C21A C20A C17A 115.1(4)
C21A C20A H20C 108.5
C21A C20A H20D 108.5
H20C C20A H20D 107.5
C22A C23A H23D 109.5
C22A C23A H23E 109.5
C22A C23A H23F 109.5
H23D C23A H23E 109.5
H23D C23A H23F 109.5
H23E C23A H23F 109.5
C2A C3A H3A 120.4
C2A C3A C4A 119.2(4)
C4A C3A H3A 120.4
C12A C4A C5A 119.3(4)
C12A C4A C3A 116.4(3)
C3A C4A C5A 124.2(4)
C28A C31A C32A 112.1(5)
C28A C31A H31C 109.2
C28A C31A H31D 109.2
C32A C31A H31C 109.2
C32A C31A H31D 109.2
H31C C31A H31D 107.9
C25A C26A H26A 120.9
C27A C26A C25A 118.3(5)
C27A C26A H26A 120.9
C20 C21 H21D 109.5
C20 C21 H21E 109.5
C20 C21 H21F 109.5
H21D C21 H21E 109.5
H21D C21 H21F 109.5
H21E C21 H21F 109.5
O4 N5 O3 117.6(3)
O4 N5 O5 120.2(4)
O5 N5 O3 122.0(3)
O2A C24A N4A 121.5(3)
O2A C24A C10A 116.3(3)
N4A C24A C10A 122.2(3)
Cl1 C35 H35A 109.6
Cl1 C35 H35B 109.6
Cl2 C35 Cl1 110.4(2)
Cl2 C35 H35A 109.6
Cl2 C35 H35B 109.6
H35A C35 H35B 108.1
C31 C32 H32D 109.5
C31 C32 H32E 109.5
C31 C32 H32F 109.5
H32D C32 H32E 109.5
H32D C32 H32F 109.5
H32E C32 H32F 109.5
C27B C28B C31B 116.2(18)
C29B C28B C31B 127(3)
C29B C28B C27B 117(2)
C25A C26B H26B 118.9
C25A C26B C27B 122.2(17)
C27B C26B H26B 118.9
C28B C31B H31E 109.6
C28B C31B H31F 109.6
C28B C31B C32B 110.3(17)
H31E C31B H31F 108.1
C32B C31B H31E 109.6
C32B C31B H31F 109.6
C28B C27B H27B 120.4
C26B C27B C28B 119.3(17)
C26B C27B H27B 120.4
C30A C29B H29B 120.1
C28B C29B C30A 120(4)
C28B C29B H29B 120.1
C31B C32B H32G 109.5
C31B C32B H32H 109.5
C31B C32B H32I 109.5
H32G C32B H32H 109.5
H32G C32B H32I 109.5
H32H C32B H32I 109.5

loop_
_geom_bond_atom_site_label_1
_geom_bond_atom_site_label_2
_geom_bond_distance
Cu1 N2 2.245(3)
Cu1 O2A 2.068(2)
Cu1 N1 1.971(2)
Cu1 N2A 1.919(3)
Cu1 N1A 2.156(3)
O1 C13 1.233(4)
N2 C11 1.352(4)
N2 C10 1.342(4)
C7 C8 1.416(5)
C7 C11 1.400(4)
C7 C6 1.441(4)
O2A C24A 1.260(4)
C4 C3 1.406(5)
C4 C5 1.437(4)
C4 C12 1.410(4)
O2 C24 1.217(4)
C3 H3 0.9300
C3 C2 1.375(5)
C19 H19 0.9300
C19 C18 1.392(5)
C19 C14 1.381(4)
C5 H5 0.9300
C5 C6 1.358(5)
O1A C13A 1.224(4)
N3A C14A 1.439(4)
N3A C13A 1.353(4)
N3A C22A 1.483(4)
C8 H8 0.9300
C8 C9 1.372(5)
C11 C12 1.439(4)
N1 C12 1.351(4)
N1 C1 1.332(4)
C18 H18 0.9300
C18 C17 1.392(6)
C14 N3 1.435(4)
C14 C15 1.381(5)
C14A C19A 1.382(5)
C14A C15A 1.389(5)
N3 C13 1.356(4)
N3 C22 1.488(4)
C10 C9 1.405(4)
C10 C24 1.504(4)
C1 C2 1.414(4)
C1 C13 1.506(4)
N2A C11A 1.336(5)
N2A C10A 1.331(5)
C26 H26 0.9300
C26 C27 1.385(5)
C26 C25 1.391(5)
N1A C1A 1.333(4)
N1A C12A 1.362(4)
N4 C24 1.361(5)
N4 C25 1.423(5)
N4 C33 1.481(4)
C9A H9A 0.9300
C9A C8A 1.369(6)
C9A C10A 1.407(5)
C6 H6 0.9300
C9 H9 0.9300
C2 H2 0.9300
C13A C1A 1.514(4)
C7A C11A 1.408(4)
C7A C8A 1.417(6)
C7A C6A 1.426(6)
C33A H33A 0.9700
C33A H33B 0.9700
C33A N4A 1.478(5)
C33A C34A 1.512(7)
C25A N4A 1.437(4)
C25A C30A 1.394(5)
C25A C26A 1.425(7)
C25A C26B 1.27(2)
C1A C2A 1.411(5)
C22A H22A 0.9700
C22A H22B 0.9700
C22A C23A 1.508(5)
C19A H19A 0.9300
C19A C18A 1.397(5)
C17A C18A 1.395(6)
C17A C16A 1.387(6)
C17A C20A 1.519(6)
C27 H27 0.9300
C27 C28 1.406(6)
C18A H18A 0.9300
N4A C24A 1.330(5)
C16A H16A 0.9300
C16A C15A 1.391(5)
C25 C30 1.397(5)
C11A C12A 1.433(5)
C17 C20 1.510(6)
C17 C16 1.375(7)
C2A H2A 0.9300
C2A C3A 1.365(5)
C22 H22C 0.9700
C22 H22D 0.9700
C22 C23 1.502(5)
C15 H15 0.9300
C15 C16 1.376(5)
C8A H8A 0.9300
C31 H31A 0.9700
C31 H31B 0.9700
C31 C28 1.505(6)
C31 C32 1.533(4)
C15A H15A 0.9300
C12A C4A 1.396(5)
C33 H33C 0.9700
C33 H33D 0.9700
C33 C34 1.498(6)
C29 H29 0.9300
C29 C30 1.390(6)
C29 C28 1.373(6)
C30 H30 0.9300
C29A H29A 0.9300
C29A C28A 1.402(16)
C29A C30A 1.397(15)
C34 H34A 0.9600
C34 H34B 0.9600
C34 H34C 0.9600
C6A H6A 0.9300
C6A C5A 1.354(6)
C5A H5A 0.9300
C5A C4A 1.440(5)
C34A H34D 0.9600
C34A H34E 0.9600
C34A H34F 0.9600
C20 H20A 0.9700
C20 H20B 0.9700
C20 C21 1.507(4)
C28A C27A 1.358(8)
C28A C31A 1.514(4)
C16 H16 0.9300
C10A C24A 1.511(5)
C23 H23A 0.9600
C23 H23B 0.9600
C23 H23C 0.9600
C27A H27A 0.9300
C27A C26A 1.400(7)
C21A H21A 0.9600
C21A H21B 0.9600
C21A H21C 0.9600
C21A C20A 1.500(6)
C30A H30A 0.9300
C30A H30B 0.9300
C30A C29B 1.36(5)
C20A H20C 0.9700
C20A H20D 0.9700
C23A H23D 0.9600
C23A H23E 0.9600
C23A H23F 0.9600
C3A H3A 0.9300
C3A C4A 1.423(6)
C32A H32A 0.9600
C32A H32B 0.9600
C32A H32C 0.9600
C32A C31A 1.524(5)
C31A H31C 0.9700
C31A H31D 0.9700
C26A H26A 0.9300
C21 H21D 0.9600
C21 H21E 0.9600
C21 H21F 0.9600
Cl1 C35 1.778(4)
O4 N5 1.201(4)
O3 N5 1.270(5)
N5 O5 1.230(4)
Cl2 C35 1.763(4)
C35 H35A 0.9700
C35 H35B 0.9700
C32 H32D 0.9600
C32 H32E 0.9600
C32 H32F 0.9600
C28B C31B 1.521(5)
C28B C27B 1.45(3)
C28B C29B 1.29(5)
C26B H26B 0.9300
C26B C27B 1.42(2)
C31B H31E 0.9700
C31B H31F 0.9700
C31B C32B 1.536(5)
C27B H27B 0.9300
C29B H29B 0.9300
C32B H32G 0.9600
C32B H32H 0.9600
C32B H32I 0.9600

loop_
_geom_torsion_atom_site_label_1
_geom_torsion_atom_site_label_2
_geom_torsion_atom_site_label_3
_geom_torsion_atom_site_label_4
_geom_torsion
Cu1 N2 C11 C7 179.7(2)
Cu1 N2 C11 C12 2.0(3)
Cu1 N2 C10 C9 -179.8(2)
Cu1 N2 C10 C24 -4.8(4)
Cu1 O2A C24A N4A 163.3(2)
Cu1 O2A C24A C10A -15.5(3)
Cu1 N1 C12 C4 -178.0(2)
Cu1 N1 C12 C11 -0.9(3)
Cu1 N1 C1 C2 178.6(2)
Cu1 N1 C1 C13 -5.1(3)
Cu1 N2A C11A C7A -174.6(2)
Cu1 N2A C11A C12A 4.3(4)
Cu1 N2A C10A C9A 171.0(2)
Cu1 N2A C10A C24A -7.3(4)
Cu1 N1A C1A C13A 3.8(4)
Cu1 N1A C1A C2A 176.9(2)
Cu1 N1A C12A C11A 2.2(3)
Cu1 N1A C12A C4A -179.2(3)
N2 Cu1 O2A C24A -104.0(2)
N2 Cu1 N1 C12 1.5(2)
N2 Cu1 N1 C1 -173.0(2)
N2 Cu1 N2A C11A -95.7(2)
N2 Cu1 N2A C10A 89.2(3)
N2 Cu1 N1A C1A -68.1(3)
N2 Cu1 N1A C12A 112.6(2)
N2 C11 C12 C4 176.3(3)
N2 C11 C12 N1 -0.9(4)
N2 C10 C9 C8 -0.3(5)
N2 C10 C24 O2 -53.4(4)
N2 C10 C24 N4 129.0(3)
C7 C8 C9 C10 -1.3(5)
C7 C11 C12 C4 -1.6(4)
C7 C11 C12 N1 -178.8(3)
O2A Cu1 N2 C11 -91.8(2)
O2A Cu1 N2 C10 89.6(3)
O2A Cu1 N1 C12 95.1(2)
O2A Cu1 N1 C1 -79.4(2)
O2A Cu1 N2A C11A 175.1(3)
O2A Cu1 N2A C10A 0.0(2)
O2A Cu1 N1A C1A 172.4(3)
O2A Cu1 N1A C12A -7.0(4)
C4 C3 C2 C1 -1.9(4)
C4 C5 C6 C7 0.2(5)
C3 C4 C5 C6 177.7(3)
C3 C4 C12 C11 -177.1(3)
C3 C4 C12 N1 0.0(4)
C19 C18 C17 C20 179.6(4)
C19 C18 C17 C16 -0.1(7)
C19 C14 N3 C13 -51.7(4)
C19 C14 N3 C22 109.0(3)
C19 C14 C15 C16 2.1(6)
C5 C4 C3 C2 -175.8(3)
C5 C4 C12 C11 1.5(4)
C5 C4 C12 N1 178.5(3)
O1A C13A C1A N1A 63.5(4)
O1A C13A C1A C2A -109.7(4)
N3A C14A C19A C18A -174.9(3)
N3A C14A C15A C16A 174.2(3)
N3A C13A C1A N1A -114.4(3)
N3A C13A C1A C2A 72.4(4)
C8 C7 C11 N2 -0.2(4)
C8 C7 C11 C12 177.5(3)
C8 C7 C6 C5 -176.6(3)
C11 N2 C10 C9 1.6(5)
C11 N2 C10 C24 176.6(3)
C11 C7 C8 C9 1.6(5)
C11 C7 C6 C5 -0.3(5)
N1 Cu1 N2 C11 -1.85(19)
N1 Cu1 N2 C10 179.5(3)
N1 Cu1 O2A C24A 177.4(2)
N1 Cu1 N2A C11A 126.8(4)
N1 Cu1 N2A C10A -48.3(6)
N1 Cu1 N1A C1A 12.1(3)
N1 Cu1 N1A C12A -167.2(2)
N1 C1 C2 C3 -1.6(4)
N1 C1 C13 O1 -33.0(4)
N1 C1 C13 N3 150.0(3)
C18 C19 C14 N3 -177.9(3)
C18 C19 C14 C15 -3.0(5)
C18 C17 C20 C21 155.1(5)
C18 C17 C16 C15 -0.8(8)
C12 C4 C3 C2 2.7(4)
C12 C4 C5 C6 -0.7(4)
C12 N1 C1 C2 4.2(4)
C12 N1 C1 C13 -179.5(2)
C14 C19 C18 C17 2.0(5)
C14 N3 C13 O1 158.3(3)
C14 N3 C13 C1 -24.9(4)
C14 N3 C22 C23 120.7(3)
C14 C15 C16 C17 -0.2(8)
C14A N3A C13A O1A 173.3(3)
C14A N3A C13A C1A -8.9(5)
C14A N3A C22A C23A -71.5(4)
C14A C19A C18A C17A 1.9(5)
N3 C14 C15 C16 177.0(4)
C10 N2 C11 C7 -1.3(4)
C10 N2 C11 C12 -179.1(3)
C1 N1 C12 C4 -3.4(4)
C1 N1 C12 C11 173.7(3)
N2A Cu1 N2 C11 -171.1(2)
N2A Cu1 N2 C10 10.2(3)
N2A Cu1 O2A C24A 9.0(2)
N2A Cu1 N1 C12 142.2(4)
N2A Cu1 N1 C1 -32.3(6)
N2A Cu1 N1A C1A 179.3(3)
N2A Cu1 N1A C12A 0.0(2)
N2A C11A C12A N1A -4.3(4)
N2A C11A C12A C4A 177.0(3)
N2A C10A C24A O2A 15.2(4)
N2A C10A C24A N4A -163.6(3)
C26 C27 C28 C31 179.3(4)
C26 C27 C28 C29 -1.5(6)
C26 C25 C30 C29 -0.5(6)
N1A Cu1 N2 C11 106.4(2)
N1A Cu1 N2 C10 -72.3(3)
N1A Cu1 O2A C24A 16.0(4)
N1A Cu1 N1 C12 -91.8(2)
N1A Cu1 N1 C1 93.7(2)
N1A Cu1 N2A C11A -2.4(2)
N1A Cu1 N2A C10A -177.5(3)
N1A C1A C2A C3A 3.4(5)
N1A C12A C4A C5A -176.3(3)
N1A C12A C4A C3A 1.6(5)
N4 C25 C30 C29 177.3(4)
C9A C10A C24A O2A -162.8(3)
C9A C10A C24A N4A 18.4(5)
C6 C7 C8 C9 177.9(3)
C6 C7 C11 N2 -176.7(3)
C6 C7 C11 C12 1.0(4)
C9 C10 C24 O2 121.7(4)
C9 C10 C24 N4 -55.9(5)
C2 C1 C13 O1 143.1(3)
C2 C1 C13 N3 -33.9(4)
C13A N3A C14A C19A -82.7(4)
C13A N3A C14A C15A 104.0(4)
C13A N3A C22A C23A 103.1(4)
C13A C1A C2A C3A 176.1(3)
C7A C11A C12A N1A 174.6(3)
C7A C11A C12A C4A -4.0(5)
C7A C6A C5A C4A -2.5(5)
C33A N4A C24A O2A 4.2(5)
C33A N4A C24A C10A -177.0(3)
C24 C10 C9 C8 -175.0(3)
C24 N4 C25 C26 -51.8(5)
C24 N4 C25 C30 130.5(4)
C24 N4 C33 C34 102.8(4)
C25A N4A C24A O2A -169.8(3)
C25A N4A C24A C10A 9.0(5)
C25A C30A C29B C28B 2(5)
C25A C26B C27B C28B -4(4)
C1A N1A C12A C11A -177.3(3)
C1A N1A C12A C4A 1.3(5)
C1A C2A C3A C4A -0.2(5)
C22A N3A C14A C19A 91.6(4)
C22A N3A C14A C15A -81.7(4)
C22A N3A C13A O1A -0.8(5)
C22A N3A C13A C1A 177.0(3)
C13 N3 C22 C23 -77.7(4)
C13 C1 C2 C3 -177.4(3)
C19A C14A C15A C16A 0.8(5)
C17A C16A C15A C14A -0.2(5)
C27 C26 C25 N4 -179.2(3)
C27 C26 C25 C30 -1.4(5)
C18A C17A C16A C15A 0.4(6)
C18A C17A C20A C21A 130.0(4)
N4A C25A C30A C29A 180.0(7)
N4A C25A C30A C29B -165(2)
N4A C25A C26A C27A 177.6(5)
N4A C25A C26B C27B 165.6(17)
C16A C17A C18A C19A -1.3(6)
C16A C17A C20A C21A -47.9(6)
C25 C26 C27 C28 2.5(6)
C25 N4 C24 O2 167.0(3)
C25 N4 C24 C10 -15.5(5)
C25 N4 C33 C34 -68.5(4)
C11A N2A C10A C9A -3.9(5)
C11A N2A C10A C24A 177.8(3)
C11A C7A C8A C9A -3.8(5)
C11A C7A C6A C5A 0.7(5)
C11A C12A C4A C5A 2.2(5)
C11A C12A C4A C3A -179.9(3)
C2A C3A C4A C12A -2.0(5)
C2A C3A C4A C5A 175.8(3)
C22 N3 C13 O1 -2.4(4)
C22 N3 C13 C1 174.4(3)
C15 C14 N3 C13 133.3(4)
C15 C14 N3 C22 -65.9(4)
C8A C9A C10A N2A 3.3(5)
C8A C9A C10A C24A -178.8(3)
C8A C7A C11A N2A 3.3(5)
C8A C7A C11A C12A -175.5(3)
C8A C7A C6A C5A 178.6(4)
C15A C14A C19A C18A -1.7(5)
C12A N1A C1A C13A -176.9(3)
C12A N1A C1A C2A -3.8(5)
C33 N4 C24 O2 -3.7(5)
C33 N4 C24 C10 173.8(3)
C33 N4 C25 C26 119.0(4)
C33 N4 C25 C30 -58.7(5)
C30 C29 C28 C27 -0.4(7)
C30 C29 C28 C31 178.8(5)
C29A C28A C27A C26A -1.6(12)
C29A C28A C31A C32A -110.0(10)
C29A C30A C29B C28B 62(9)
C6A C7A C11A N2A -178.5(3)
C6A C7A C11A C12A 2.6(5)
C6A C7A C8A C9A 178.2(3)
C6A C5A C4A C12A 1.0(5)
C6A C5A C4A C3A -176.7(3)
C34A C33A N4A C25A -93.4(4)
C34A C33A N4A C24A 92.1(4)
C20 C17 C16 C15 179.5(5)
C28A C29A C30A C25A -0.4(15)
C28A C29A C30A C29B -128(12)
C28A C27A C26A C25A 5.2(9)
C16 C17 C20 C21 -25.3(9)
C28 C29 C30 C25 1.4(7)
C10A N2A C11A C7A 0.5(5)
C10A N2A C11A C12A 179.4(3)
C10A C9A C8A C7A 0.6(5)
C27A C28A C31A C32A 70.3(9)
C30A C25A N4A C33A 76.3(5)
C30A C25A N4A C24A -109.5(5)
C30A C25A C26A C27A -6.5(8)
C30A C25A C26B C27B 11(3)
C30A C29A C28A C27A -0.8(16)
C30A C29A C28A C31A 179.5(9)
C20A C17A C18A C19A -179.3(4)
C20A C17A C16A C15A 178.4(4)
C31A C28A C27A C26A 178.1(6)
C26A C25A N4A C33A -107.7(5)
C26A C25A N4A C24A 66.4(6)
C26A C25A C30A C29A 4.1(9)
C26A C25A C30A C29B 19(2)
C26A C25A C26B C27B -99(3)
C32 C31 C28 C27 -128.6(5)
C32 C31 C28 C29 52.2(8)
C26B C25A N4A C33A -77.1(15)
C26B C25A N4A C24A 97.0(15)
C26B C25A C30A C29A -25.4(15)
C26B C25A C30A C29B -11(3)
C26B C25A C26A C27A 78(2)
C31B C28B C27B C26B 178(2)
C31B C28B C29B C30A -178(3)
C27B C28B C31B C32B -79(3)
C27B C28B C29B C30A 6(5)
C29B C28B C31B C32B 105(3)
C29B C28B C27B C26B -5(4)
